data_4029295
loop_
_publ_author_name
'Kondo, Yasuhiro'
'Sasaki, Michiko'
'Kawahata, Masatoshi'
'Yamaguchi, Kentaro'
'Takeda, Kei'

_publ_section_title
;
 Enantioselective Synthesis of \a-Silylamines by
 Meerwein-Ponndorf-Verley-Type Reduction of \a-Silylimines by a Chiral
 Lithium Amide.
;
_journal_issue 8
_journal_name_full 'The Journal of organic chemistry'
_journal_page_first 3601
_journal_page_last 3609
_journal_paper_doi 10.1021/jo500441a
_journal_volume 79
_journal_year 2014
_chemical_absolute_configuration ad
_chemical_formula_sum 'C17 H23 N O2 S Si'
_chemical_formula_weight 333.51
_chemical_name_systematic
;
 ?
;
_space_group_crystal_system monoclinic
_space_group_IT_number 4
_space_group_name_Hall 'P 2yb'
_space_group_name_H-M_alt 'P 1 21 1'
_symmetry_space_group_name_Hall 'P 2yb'
_symmetry_space_group_name_H-M 'P 1 21 1'
_atom_sites_solution_hydrogens mixed
_audit_creation_method SHELXL-2013
_cell_angle_alpha 90
_cell_angle_beta 115.62(3)
_cell_angle_gamma 90
_cell_formula_units_Z 2
_cell_length_a 10.545(5)
_cell_length_b 9.535(4)
_cell_length_c 10.077(4)
_cell_measurement_reflns_used 25
_cell_measurement_temperature 173
_cell_measurement_theta_max 29.5
_cell_measurement_theta_min 25.1
_cell_volume 913.6(7)
_computing_cell_refinement WinAFC
_computing_data_collection WinAFC
_computing_data_reduction CrystalStructure
_computing_molecular_graphics 'ORTEP-3 for Windows (Farrugia, 1997)'
_computing_publication_material Yadokari-XG
_computing_structure_refinement 'SHELXL-2013 (Sheldrick, 2013)'
_computing_structure_solution 'SHELXS-2013 (Sheldrick, 2013)'
_diffrn_ambient_temperature 173
_diffrn_measured_fraction_theta_full 0.999
_diffrn_measured_fraction_theta_max 1.000
_diffrn_measurement_device_type 'Rigaku AFC7R'
_diffrn_measurement_method \w-2\q
_diffrn_radiation_type CuK\a
_diffrn_radiation_wavelength 1.54178
_diffrn_reflns_av_R_equivalents 0.0409
_diffrn_reflns_av_unetI/netI 0.0345
_diffrn_reflns_Laue_measured_fraction_full 0.999
_diffrn_reflns_Laue_measured_fraction_max 1.000
_diffrn_reflns_limit_h_max 12
_diffrn_reflns_limit_h_min -12
_diffrn_reflns_limit_k_max 11
_diffrn_reflns_limit_k_min -11
_diffrn_reflns_limit_l_max 12
_diffrn_reflns_limit_l_min -12
_diffrn_reflns_number 3621
_diffrn_reflns_point_group_measured_fraction_full 0.971
_diffrn_reflns_point_group_measured_fraction_max 0.971
_diffrn_reflns_theta_full 67.679
_diffrn_reflns_theta_max 67.916
_diffrn_reflns_theta_min 4.650
_exptl_absorpt_coefficient_mu 2.247
_exptl_absorpt_correction_T_max 0.889
_exptl_absorpt_correction_T_min 0.809
_exptl_absorpt_correction_type psi-scan
_exptl_absorpt_process_details '(North, Phillips & Mathews, 1968)'
_exptl_crystal_colour colorless
_exptl_crystal_density_diffrn 1.212
_exptl_crystal_description plate
_exptl_crystal_F_000 356
_exptl_crystal_size_max 0.50
_exptl_crystal_size_mid 0.10
_exptl_crystal_size_min 0.05
_refine_diff_density_max 0.316
_refine_diff_density_min -0.375
_refine_diff_density_rms 0.055
_refine_ls_abs_structure_details
;
 Classical Flack method preferred over Parsons because s.u. lower.
;
_refine_ls_abs_structure_Flack 0.01(3)
_refine_ls_extinction_method none
_refine_ls_goodness_of_fit_ref 1.032
_refine_ls_hydrogen_treatment mixed
_refine_ls_matrix_type full
_refine_ls_number_parameters 207
_refine_ls_number_reflns 3220
_refine_ls_number_restraints 1
_refine_ls_restrained_S_all 1.032
_refine_ls_R_factor_all 0.0478
_refine_ls_R_factor_gt 0.0449
_refine_ls_shift/su_max 0.000
_refine_ls_shift/su_mean 0.000
_refine_ls_structure_factor_coef Fsqd
_refine_ls_weighting_details
;
 w=1/[\s^2^(Fo^2^)+(0.0956P)^2^+0.1394P]
 where P=(Fo^2^+2Fc^2^)/3
;
_refine_ls_weighting_scheme calc
_refine_ls_wR_factor_gt 0.1240
_refine_ls_wR_factor_ref 0.1269
_reflns_Friedel_coverage 0.823
_reflns_Friedel_fraction_full 0.939
_reflns_Friedel_fraction_max 0.937
_reflns_number_gt 3066
_reflns_number_total 3220
_reflns_threshold_expression 'I > 2\s(I)'
_cod_data_source_file jo500441a_si_002.cif
_cod_data_source_block YSK-XI-2134C
_cod_depositor_comments
;Adding full bibliography for
 ./tmp-cod-update-bibliographies-12971/cifs/4029295.cif.
;
_cod_original_cell_volume 913.7(7)
_cod_database_code 4029295
_shelx_space_group_comment
;
The symmetry employed for this shelxl refinement is uniquely defined
by the following loop, which should always be used as a source of
symmetry information in preference to the above space-group names.
They are only intended as comments.
;
_shelxl_version_number 2013-2

loop_
_space_group_symop_operation_xyz
'x, y, z'
'-x, y+1/2, -z'

loop_
_atom_site_label
_atom_site_type_symbol
_atom_site_fract_x
_atom_site_fract_y
_atom_site_fract_z
_atom_site_U_iso_or_equiv
_atom_site_adp_type
_atom_site_occupancy
_atom_site_site_symmetry_order
_atom_site_calc_flag
_atom_site_refinement_flags_posn
_atom_site_refinement_flags_adp
C1 C 0.1174(4) 0.2959(4) 0.7054(4) 0.0291(8) Uani 1 1 d . .
H1 H 0.0888 0.3931 0.6761 0.035 Uiso 1 1 calc R U
C2 C 0.2753(4) 0.2904(4) 0.7615(4) 0.0330(9) Uani 1 1 d . .
C3 C 0.3468(4) 0.1690(5) 0.7611(5) 0.0410(9) Uani 1 1 d . .
H2 H 0.2967 0.0884 0.7170 0.049 Uiso 1 1 calc R U
C4 C 0.4936(5) 0.1663(7) 0.8262(6) 0.0620(15) Uani 1 1 d . .
H3 H 0.5410 0.0848 0.8241 0.074 Uiso 1 1 calc R U
C5 C 0.5679(5) 0.2854(10) 0.8939(7) 0.075(2) Uani 1 1 d . .
H4 H 0.6656 0.2830 0.9412 0.090 Uiso 1 1 calc R U
C6 C 0.4972(6) 0.4082(9) 0.8915(8) 0.074(2) Uani 1 1 d . .
H5 H 0.5475 0.4890 0.9346 0.089 Uiso 1 1 calc R U
C7 C 0.3524(5) 0.4110(6) 0.8253(6) 0.0486(11) Uani 1 1 d . .
H6 H 0.3056 0.4942 0.8231 0.058 Uiso 1 1 calc R U
C8 C 0.1343(5) 0.0765(5) 0.9364(5) 0.0446(10) Uani 1 1 d . .
H7 H 0.2347 0.0755 0.9724 0.067 Uiso 1 1 calc R U
H8 H 0.0937 0.0073 0.8604 0.067 Uiso 1 1 calc R U
H9 H 0.1098 0.0556 1.0156 0.067 Uiso 1 1 calc R U
C9 C 0.1461(5) 0.3897(5) 1.0031(5) 0.0460(10) Uani 1 1 d . .
H10 H 0.1143 0.3781 1.0785 0.069 Uiso 1 1 calc R U
H11 H 0.1190 0.4807 0.9591 0.069 Uiso 1 1 calc R U
H12 H 0.2467 0.3812 1.0456 0.069 Uiso 1 1 calc R U
C10 C -0.1301(4) 0.2547(6) 0.7850(5) 0.0493(10) Uani 1 1 d . .
H13 H -0.1575 0.2255 0.8599 0.074 Uiso 1 1 calc R U
H14 H -0.1693 0.1918 0.7027 0.074 Uiso 1 1 calc R U
H15 H -0.1641 0.3480 0.7534 0.074 Uiso 1 1 calc R U
C11 C 0.1604(4) 0.2692(5) 0.3935(4) 0.0386(8) Uani 1 1 d . .
C12 C 0.2384(5) 0.3922(5) 0.4255(5) 0.0440(10) Uani 1 1 d . .
H16 H 0.2064 0.4725 0.4538 0.053 Uiso 1 1 calc R U
C13 C 0.3652(5) 0.3930(6) 0.4142(5) 0.0539(13) Uani 1 1 d . .
H17 H 0.4174 0.4754 0.4347 0.065 Uiso 1 1 calc R U
C14 C 0.4160(5) 0.2751(7) 0.3736(5) 0.0517(11) Uani 1 1 d . .
C15 C 0.3358(6) 0.1525(6) 0.3425(6) 0.0524(12) Uani 1 1 d . .
H18 H 0.3678 0.0720 0.3146 0.063 Uiso 1 1 calc R U
C16 C 0.2092(5) 0.1494(5) 0.3528(5) 0.0451(10) Uani 1 1 d . .
H19 H 0.1570 0.0670 0.3324 0.054 Uiso 1 1 calc R U
C17 C 0.5528(6) 0.2783(9) 0.3583(8) 0.0746(18) Uani 1 1 d . .
H20 H 0.5840 0.1841 0.3563 0.112 Uiso 1 1 calc R U
H21 H 0.6228 0.3276 0.4404 0.112 Uiso 1 1 calc R U
H22 H 0.5383 0.3253 0.2686 0.112 Uiso 1 1 calc R U
N1 N 0.0357(3) 0.2069(3) 0.5763(4) 0.0311(7) Uani 1 1 d . .
H23 H 0.050(5) 0.123(7) 0.588(6) 0.049(15) Uiso 1 1 d . .
S1 S 0.00179(9) 0.26114(9) 0.41215(9) 0.0349(3) Uani 1 1 d . .
Si1 Si 0.06566(9) 0.25273(12) 0.86042(10) 0.0301(3) Uani 1 1 d . .
O1 O -0.0848(3) 0.1548(3) 0.3128(3) 0.0455(8) Uani 1 1 d . .
O2 O -0.0513(3) 0.4016(3) 0.4000(3) 0.0453(7) Uani 1 1 d . .

loop_
_atom_site_aniso_label
_atom_site_aniso_U_11
_atom_site_aniso_U_22
_atom_site_aniso_U_33
_atom_site_aniso_U_23
_atom_site_aniso_U_13
_atom_site_aniso_U_12
C1 0.0345(17) 0.0237(17) 0.0262(17) 0.0002(12) 0.0104(15) 0.0000(13)
C2 0.0334(18) 0.040(2) 0.0281(17) -0.0006(14) 0.0157(15) -0.0058(15)
C3 0.036(2) 0.047(3) 0.039(2) -0.0003(19) 0.0162(18) 0.0027(18)
C4 0.040(2) 0.088(4) 0.062(3) -0.003(3) 0.025(2) 0.017(3)
C5 0.032(2) 0.124(7) 0.070(3) -0.027(4) 0.021(2) -0.012(3)
C6 0.040(2) 0.099(5) 0.087(4) -0.040(4) 0.030(3) -0.030(3)
C7 0.041(2) 0.053(3) 0.056(3) -0.014(2) 0.025(2) -0.015(2)
C8 0.050(3) 0.044(3) 0.045(2) 0.012(2) 0.025(2) 0.007(2)
C9 0.052(2) 0.050(3) 0.040(2) -0.011(2) 0.023(2) -0.006(2)
C10 0.0335(18) 0.050(2) 0.064(3) 0.002(3) 0.0207(18) 0.003(2)
C11 0.057(2) 0.0307(19) 0.0237(16) 0.0029(19) 0.0131(16) -0.003(2)
C12 0.065(3) 0.031(2) 0.033(2) -0.0016(18) 0.019(2) -0.008(2)
C13 0.064(3) 0.053(3) 0.036(2) 0.000(2) 0.013(2) -0.016(2)
C14 0.055(2) 0.063(3) 0.032(2) 0.007(2) 0.0139(18) -0.002(3)
C15 0.064(3) 0.048(3) 0.038(2) 0.000(2) 0.015(2) 0.006(2)
C16 0.062(3) 0.033(2) 0.037(2) -0.0037(19) 0.019(2) -0.004(2)
C17 0.062(3) 0.090(5) 0.070(4) 0.009(4) 0.026(3) 0.001(3)
N1 0.0399(16) 0.0192(15) 0.0288(16) 0.0004(12) 0.0100(13) -0.0002(12)
S1 0.0474(5) 0.0209(4) 0.0259(4) -0.0008(4) 0.0058(4) -0.0015(4)
Si1 0.0287(4) 0.0318(5) 0.0297(5) 0.0006(5) 0.0124(4) 0.0021(4)
O1 0.0576(19) 0.0262(14) 0.0335(15) -0.0068(13) 0.0017(14) -0.0082(13)
O2 0.0612(19) 0.0239(14) 0.0366(14) 0.0026(13) 0.0077(13) 0.0061(13)

loop_
_atom_type_symbol
_atom_type_description
_atom_type_scat_dispersion_real
_atom_type_scat_dispersion_imag
_atom_type_scat_source
C C 0.0181 0.0091 'International Tables Vol C Tables 4.2.6.8 and 6.1.1.4'
H H 0.0000 0.0000 'International Tables Vol C Tables 4.2.6.8 and 6.1.1.4'
N N 0.0311 0.0180 'International Tables Vol C Tables 4.2.6.8 and 6.1.1.4'
O O 0.0492 0.0322 'International Tables Vol C Tables 4.2.6.8 and 6.1.1.4'
S S 0.3331 0.5567 'International Tables Vol C Tables 4.2.6.8 and 6.1.1.4'
Si Si 0.2541 0.3302 'International Tables Vol C Tables 4.2.6.8 and 6.1.1.4'

loop_
_geom_angle_atom_site_label_1
_geom_angle_atom_site_label_2
_geom_angle_atom_site_label_3
_geom_angle
N1 C1 C2 115.9(3)
N1 C1 Si1 109.4(2)
C2 C1 Si1 110.2(3)
N1 C1 H1 106.9
C2 C1 H1 106.9
Si1 C1 H1 106.9
C3 C2 C7 118.8(4)
C3 C2 C1 122.9(4)
C7 C2 C1 118.2(4)
C2 C3 C4 120.6(5)
C2 C3 H2 119.7
C4 C3 H2 119.7
C5 C4 C3 119.6(5)
C5 C4 H3 120.2
C3 C4 H3 120.2
C4 C5 C6 120.1(4)
C4 C5 H4 120.0
C6 C5 H4 120.0
C7 C6 C5 120.1(6)
C7 C6 H5 119.9
C5 C6 H5 119.9
C6 C7 C2 120.7(5)
C6 C7 H6 119.6
C2 C7 H6 119.6
Si1 C8 H7 109.5
Si1 C8 H8 109.5
H7 C8 H8 109.5
Si1 C8 H9 109.5
H7 C8 H9 109.5
H8 C8 H9 109.5
Si1 C9 H10 109.5
Si1 C9 H11 109.5
H10 C9 H11 109.5
Si1 C9 H12 109.5
H10 C9 H12 109.5
H11 C9 H12 109.5
Si1 C10 H13 109.5
Si1 C10 H14 109.5
H13 C10 H14 109.5
Si1 C10 H15 109.5
H13 C10 H15 109.5
H14 C10 H15 109.5
C16 C11 C12 120.5(4)
C16 C11 S1 119.1(4)
C12 C11 S1 120.4(4)
C11 C12 C13 118.7(5)
C11 C12 H16 120.7
C13 C12 H16 120.7
C14 C13 C12 122.0(5)
C14 C13 H17 119.0
C12 C13 H17 119.0
C13 C14 C15 118.2(4)
C13 C14 C17 121.5(5)
C15 C14 C17 120.3(5)
C16 C15 C14 120.8(5)
C16 C15 H18 119.6
C14 C15 H18 119.6
C15 C16 C11 119.9(5)
C15 C16 H19 120.1
C11 C16 H19 120.1
C14 C17 H20 109.5
C14 C17 H21 109.5
H20 C17 H21 109.5
C14 C17 H22 109.5
H20 C17 H22 109.5
H21 C17 H22 109.5
C1 N1 S1 120.2(3)
C1 N1 H23 116(4)
S1 N1 H23 114(4)
O2 S1 O1 119.39(19)
O2 S1 N1 106.90(19)
O1 S1 N1 106.22(19)
O2 S1 C11 107.6(2)
O1 S1 C11 107.6(2)
N1 S1 C11 108.79(18)
C9 Si1 C8 110.6(2)
C9 Si1 C10 111.3(2)
C8 Si1 C10 110.0(2)
C9 Si1 C1 106.62(19)
C8 Si1 C1 109.51(18)
C10 Si1 C1 108.74(19)

loop_
_geom_bond_atom_site_label_1
_geom_bond_atom_site_label_2
_geom_bond_distance
C1 N1 1.478(5)
C1 C2 1.510(5)
C1 Si1 1.909(4)
C1 H1 0.9800
C2 C3 1.382(6)
C2 C7 1.395(6)
C3 C4 1.396(6)
C3 H2 0.9300
C4 C5 1.381(10)
C4 H3 0.9300
C5 C6 1.382(11)
C5 H4 0.9300
C6 C7 1.377(7)
C6 H5 0.9300
C7 H6 0.9300
C8 Si1 1.859(5)
C8 H7 0.9600
C8 H8 0.9600
C8 H9 0.9600
C9 Si1 1.854(5)
C9 H10 0.9600
C9 H11 0.9600
C9 H12 0.9600
C10 Si1 1.866(4)
C10 H13 0.9600
C10 H14 0.9600
C10 H15 0.9600
C11 C16 1.386(7)
C11 C12 1.388(6)
C11 S1 1.764(4)
C12 C13 1.390(7)
C12 H16 0.9300
C13 C14 1.381(8)
C13 H17 0.9300
C14 C15 1.397(8)
C14 C17 1.515(7)
C15 C16 1.383(7)
C15 H18 0.9300
C16 H19 0.9300
C17 H20 0.9600
C17 H21 0.9600
C17 H22 0.9600
N1 S1 1.619(4)
N1 H23 0.81(6)
S1 O2 1.436(3)
S1 O1 1.440(3)

loop_
_geom_torsion_atom_site_label_1
_geom_torsion_atom_site_label_2
_geom_torsion_atom_site_label_3
_geom_torsion_atom_site_label_4
_geom_torsion
N1 C1 C2 C3 -36.2(5)
Si1 C1 C2 C3 88.8(4)
N1 C1 C2 C7 148.3(4)
Si1 C1 C2 C7 -86.8(4)
C7 C2 C3 C4 1.4(6)
C1 C2 C3 C4 -174.2(4)
C2 C3 C4 C5 1.1(8)
C3 C4 C5 C6 -2.8(10)
C4 C5 C6 C7 1.9(10)
C5 C6 C7 C2 0.7(9)
C3 C2 C7 C6 -2.3(7)
C1 C2 C7 C6 173.5(5)
C16 C11 C12 C13 0.7(6)
S1 C11 C12 C13 177.8(3)
C11 C12 C13 C14 -0.6(7)
C12 C13 C14 C15 0.3(7)
C12 C13 C14 C17 178.6(5)
C13 C14 C15 C16 -0.2(7)
C17 C14 C15 C16 -178.5(5)
C14 C15 C16 C11 0.4(7)
C12 C11 C16 C15 -0.6(7)
S1 C11 C16 C15 -177.8(4)
C2 C1 N1 S1 -82.2(4)
Si1 C1 N1 S1 152.5(2)
C1 N1 S1 O2 -48.4(3)
C1 N1 S1 O1 -176.9(3)
C1 N1 S1 C11 67.6(3)
C16 C11 S1 O2 -158.9(3)
C12 C11 S1 O2 23.9(4)
C16 C11 S1 O1 -29.1(4)
C12 C11 S1 O1 153.8(3)
C16 C11 S1 N1 85.6(4)
C12 C11 S1 N1 -91.6(4)
